data_7037242
loop_
_publ_author_name
'Kawakami, Takafumi'
'Ito, Shingo'
'Nozaki, Kyoko'

_publ_section_title
;
 Iron-catalysed homo- and copolymerisation of propylene: steric influence
 of bis(imino)pyridine ligands.
;
_journal_issue 47
_journal_name_full 'Dalton transactions (Cambridge, England : 2003)'
_journal_page_first 20745
_journal_page_last 20752
_journal_paper_doi 10.1039/c5dt03551a
_journal_volume 44
_journal_year 2015
_chemical_formula_moiety 'C49 H75 Cl4 Fe2 N3 O'
_chemical_formula_sum 'C49 H75 Cl4 Fe2 N3 O'
_chemical_formula_weight 975.62
_chemical_properties_physical 'Air-sensitive, Moisture-sensitive'
_space_group_crystal_system orthorhombic
_space_group_IT_number 33
_space_group_name_Hall 'P 2c -2n'
_space_group_name_H-M_alt 'P n a 21'
_symmetry_space_group_name_Hall 'P 2c -2n'
_symmetry_space_group_name_H-M 'P n a 21'
_atom_sites_solution_hydrogens geom
_audit_creation_method SHELXL-2014/6
_audit_update_record
;
2015-08-04 deposited with the CCDC.
2015-10-14 downloaded from the CCDC.
;
_cell_angle_alpha 90
_cell_angle_beta 90
_cell_angle_gamma 90
_cell_formula_units_Z 4
_cell_length_a 16.951(4)
_cell_length_b 22.374(6)
_cell_length_c 13.224(3)
_cell_measurement_reflns_used 14557
_cell_measurement_temperature 93
_cell_measurement_theta_max 31.7
_cell_measurement_theta_min 2.9
_cell_volume 5015(2)
_computing_cell_refinement 'RIGAKU CrystalClear'
_computing_data_collection 'RIGAKU CrystalClear'
_computing_data_reduction 'RIGAKU CrystalClear'
_computing_molecular_graphics ORTEP-III
_computing_publication_material 'Yadokari-XG (Wakita, Nemoto, et al.)'
_computing_structure_refinement 'SHELXL-2014/6 (Sheldrick, 2014)'
_computing_structure_solution 'SHELXT-2014/4 (Sheldrick, 2014)'
_diffrn_ambient_temperature 93(2)
_diffrn_detector_area_resol_mean 28.5714
_diffrn_measured_fraction_theta_full 0.997
_diffrn_measured_fraction_theta_max 0.994
_diffrn_measurement_device_type 'Rigaku Saturn724 CCD'
_diffrn_measurement_method 'omega scans'
_diffrn_radiation_type MoK\a
_diffrn_radiation_wavelength 0.71075
_diffrn_reflns_av_R_equivalents 0.0888
_diffrn_reflns_av_unetI/netI 0.0915
_diffrn_reflns_laue_measured_fraction_full 0.997
_diffrn_reflns_laue_measured_fraction_max 0.994
_diffrn_reflns_limit_h_max 20
_diffrn_reflns_limit_h_min -20
_diffrn_reflns_limit_k_max 27
_diffrn_reflns_limit_k_min -27
_diffrn_reflns_limit_l_max 15
_diffrn_reflns_limit_l_min -15
_diffrn_reflns_number 35235
_diffrn_reflns_point_group_measured_fraction_full 0.990
_diffrn_reflns_point_group_measured_fraction_max 0.985
_diffrn_reflns_theta_full 25.242
_diffrn_reflns_theta_max 25.999
_diffrn_reflns_theta_min 2.855
_exptl_absorpt_coefficient_mu 0.829
_exptl_absorpt_correction_T_max 1.000
_exptl_absorpt_correction_T_min 0.788
_exptl_absorpt_correction_type multi-scan
_exptl_absorpt_process_details 'Jacobson, R. (1998) Private communication'
_exptl_crystal_colour Red
_exptl_crystal_density_diffrn 1.292
_exptl_crystal_description Block
_exptl_crystal_F_000 2072
_exptl_crystal_recrystallization_method 'Re-crystallisation from solvent: dichloromethane/pentane'
_exptl_crystal_size_max 0.200
_exptl_crystal_size_mid 0.150
_exptl_crystal_size_min 0.150
_refine_diff_density_max 0.606
_refine_diff_density_min -0.500
_refine_diff_density_rms 0.081
_refine_ls_abs_structure_details
;
 Flack x determined using 3130 quotients [(I+)-(I-)]/[(I+)+(I-)]
 (Parsons, Flack and Wagner, Acta Cryst. B69 (2013) 249-259).
;
_refine_ls_abs_structure_Flack 0.080(12)
_refine_ls_extinction_method none
_refine_ls_goodness_of_fit_ref 1.122
_refine_ls_hydrogen_treatment constr
_refine_ls_matrix_type full
_refine_ls_number_parameters 542
_refine_ls_number_reflns 9714
_refine_ls_number_restraints 1
_refine_ls_restrained_S_all 1.122
_refine_ls_R_factor_all 0.0779
_refine_ls_R_factor_gt 0.0695
_refine_ls_shift/su_max 0.007
_refine_ls_shift/su_mean 0.001
_refine_ls_structure_factor_coef Fsqd
_refine_ls_weighting_details 'w=1/[\s^2^(Fo^2^)+(0.0214P)^2^+5.8657P] where P=(Fo^2^+2Fc^2^)/3'
_refine_ls_weighting_scheme calc
_refine_ls_wR_factor_gt 0.1094
_refine_ls_wR_factor_ref 0.1130
_reflns_Friedel_coverage 0.894
_reflns_friedel_fraction_full 0.981
_reflns_friedel_fraction_max 0.974
_reflns_number_gt 8736
_reflns_number_total 9714
_reflns_threshold_expression 'I > 2\s(I)'
_cod_data_source_file c5dt03551a2.cif
_cod_data_source_block 4hepfeclo
_cod_depositor_comments
;
The following automatic conversions were performed:

'_exptl_absorpt_correction_type' value 'Multi-scan' changed to
'multi-scan' according to
/usr/data/users/saulius/crontab/automatic-downloads/rss-feeds/RSC/lib/dictionaries/cif_core.dic
dictionary named 'cif_core.dic' version 2.4.2 from 2011-04-26.

Automatic conversion script
Id: cif_fix_values 4268 2015-11-12 08:31:59Z antanas 

 Adding full bibliography for 7037241--7037243.cif.
;
_cod_database_code 7037242
_shelx_space_group_comment
;
The symmetry employed for this shelxl refinement is uniquely defined
by the following loop, which should always be used as a source of
symmetry information in preference to the above space-group names.
They are only intended as comments.
;
_shelx_estimated_absorpt_t_min 0.852
_shelx_estimated_absorpt_t_max 0.886
_shelxl_version_number 2014/6

loop_
_space_group_symop_operation_xyz
'x, y, z'
'-x, -y, z+1/2'
'-x+1/2, y+1/2, z+1/2'
'x+1/2, -y+1/2, z'

loop_
_atom_site_label
_atom_site_type_symbol
_atom_site_fract_x
_atom_site_fract_y
_atom_site_fract_z
_atom_site_U_iso_or_equiv
_atom_site_adp_type
_atom_site_occupancy
_atom_site_site_symmetry_order
_atom_site_calc_flag
_atom_site_refinement_flags_posn
_atom_site_refinement_flags_adp
Fe1 Fe 0.20584(6) 0.14325(4) 0.55179(8) 0.0152(2) Uani 1 1 d . .
Fe2 Fe 0.10891(6) 0.06876(5) 0.74064(8) 0.0202(2) Uani 1 1 d . .
Cl1 Cl 0.32993(10) 0.16827(8) 0.52156(14) 0.0216(4) Uani 1 1 d . .
Cl3 Cl 0.03492(12) 0.01238(9) 0.63910(15) 0.0279(5) Uani 1 1 d . .
Cl4 Cl 0.02943(13) 0.13775(9) 0.80324(17) 0.0354(5) Uani 1 1 d . .
Cl2 Cl 0.15933(12) 0.01265(10) 0.86283(16) 0.0313(5) Uani 1 1 d . .
O1 O 0.1859(3) 0.1027(2) 0.6668(4) 0.0170(11) Uani 1 1 d . .
N2 N 0.1647(3) 0.2338(3) 0.5999(4) 0.0139(13) Uani 1 1 d . .
N1 N 0.0912(3) 0.1501(3) 0.5028(4) 0.0138(13) Uani 1 1 d . .
N3 N 0.1904(3) 0.0710(2) 0.4379(4) 0.0132(13) Uani 1 1 d . .
C15 C 0.2180(4) 0.3349(3) 0.5729(5) 0.0159(16) Uani 1 1 d . .
C35 C 0.2784(4) 0.0387(3) 0.2988(5) 0.0180(17) Uani 1 1 d . .
C30 C 0.2503(4) 0.0299(3) 0.3982(5) 0.0140(15) Uani 1 1 d . .
C11 C 0.2623(4) 0.2760(3) 0.7195(5) 0.0181(17) Uani 1 1 d . .
C6 C 0.0889(4) 0.2399(3) 0.5995(5) 0.0148(16) Uani 1 1 d . .
C12 C 0.3151(4) 0.3225(3) 0.7425(6) 0.0212(16) Uani 1 1 d . .
H10 H 0.3485 0.3188 0.7999 0.025 Uiso 1 1 calc R U
C31 C 0.2747(4) -0.0191(3) 0.4564(5) 0.0144(16) Uani 1 1 d . .
C23 C 0.1650(5) 0.3464(3) 0.4800(5) 0.0215(18) Uani 1 1 d . .
H28 H 0.1314 0.3102 0.4694 0.026 Uiso 1 1 calc R U
C33 C 0.3536(4) -0.0525(3) 0.3144(6) 0.0209(17) Uani 1 1 d . .
H44 H 0.3890 -0.0808 0.2859 0.025 Uiso 1 1 calc R U
C1 C 0.0454(4) 0.1936(3) 0.5414(5) 0.0141(15) Uani 1 1 d . .
C5 C 0.0594(4) 0.1052(3) 0.4488(5) 0.0154(16) Uani 1 1 d . .
C37 C 0.2235(5) -0.0915(3) 0.5935(6) 0.0249(19) Uani 1 1 d . .
H47 H 0.2697 -0.1182 0.5864 0.030 Uiso 1 1 calc R U
H48 H 0.2073 -0.0921 0.6654 0.030 Uiso 1 1 calc R U
C16 C 0.2554(4) 0.2227(3) 0.7902(5) 0.0204(18) Uani 1 1 d . .
H13 H 0.2214 0.1917 0.7575 0.024 Uiso 1 1 calc R U
C2 C -0.0356(4) 0.1943(3) 0.5230(5) 0.0209(17) Uani 1 1 d . .
H1 H -0.0681 0.2248 0.5507 0.025 Uiso 1 1 calc R U
C46 C 0.0752(5) 0.1389(4) 0.1752(7) 0.035(2) Uani 1 1 d . .
H66 H 0.0398 0.1055 0.1908 0.053 Uiso 1 1 calc R U
H67 H 0.0452 0.1709 0.1423 0.053 Uiso 1 1 calc R U
H68 H 0.0985 0.1541 0.2380 0.053 Uiso 1 1 calc R U
C13 C 0.3197(4) 0.3732(4) 0.6839(6) 0.0228(19) Uani 1 1 d . .
H11 H 0.3567 0.4035 0.7007 0.027 Uiso 1 1 calc R U
C8 C 0.1179(4) 0.0595(3) 0.4164(5) 0.0141(16) Uani 1 1 d . .
C34 C 0.3295(4) -0.0036(3) 0.2585(6) 0.0203(17) Uani 1 1 d . .
H45 H 0.3482 0.0011 0.1912 0.024 Uiso 1 1 calc R U
C7 C 0.0416(4) 0.2881(3) 0.6502(6) 0.0212(17) Uani 1 1 d . .
H4 H 0.0772 0.3157 0.6851 0.032 Uiso 1 1 calc R U
H5 H 0.0054 0.2701 0.6993 0.032 Uiso 1 1 calc R U
H6 H 0.0111 0.3100 0.5992 0.032 Uiso 1 1 calc R U
C25 C 0.0347(5) 0.3976(4) 0.4358(6) 0.031(2) Uani 1 1 d . .
H31 H 0.0084 0.3587 0.4472 0.037 Uiso 1 1 calc R U
H32 H 0.0490 0.4002 0.3633 0.037 Uiso 1 1 calc R U
C36 C 0.2492(4) -0.0277(3) 0.5666(6) 0.0206(17) Uani 1 1 d . .
H46 H 0.2019 -0.0018 0.5768 0.025 Uiso 1 1 calc R U
C41 C 0.3890(5) -0.0395(4) 0.6463(6) 0.0285(19) Uani 1 1 d . .
H56 H 0.4128 -0.0432 0.5782 0.034 Uiso 1 1 calc R U
H57 H 0.3772 -0.0802 0.6714 0.034 Uiso 1 1 calc R U
C9 C 0.0872(4) 0.0051(3) 0.3639(6) 0.0211(17) Uani 1 1 d . .
H7 H 0.1313 -0.0215 0.3473 0.032 Uiso 1 1 calc R U
H8 H 0.0601 0.0169 0.3016 0.032 Uiso 1 1 calc R U
H9 H 0.0501 -0.0159 0.4084 0.032 Uiso 1 1 calc R U
C27 C 0.2128(5) 0.3566(4) 0.3840(6) 0.0268(19) Uani 1 1 d . .
H36 H 0.1780 0.3747 0.3322 0.032 Uiso 1 1 calc R U
H37 H 0.2553 0.3857 0.3988 0.032 Uiso 1 1 calc R U
C32 C 0.3263(4) -0.0601(3) 0.4116(6) 0.0202(17) Uani 1 1 d . .
H43 H 0.3429 -0.0940 0.4492 0.024 Uiso 1 1 calc R U
C24 C 0.1091(5) 0.4008(4) 0.4995(6) 0.0283(19) Uani 1 1 d . .
H29 H 0.0944 0.4018 0.5720 0.034 Uiso 1 1 calc R U
H30 H 0.1376 0.4383 0.4838 0.034 Uiso 1 1 calc R U
C39 C 0.1263(5) -0.1767(4) 0.5691(6) 0.037(2) Uani 1 1 d . .
H51 H 0.1705 -0.2048 0.5748 0.055 Uiso 1 1 calc R U
H52 H 0.0872 -0.1926 0.5217 0.055 Uiso 1 1 calc R U
H53 H 0.1019 -0.1713 0.6357 0.055 Uiso 1 1 calc R U
C4 C -0.0207(4) 0.1046(3) 0.4257(6) 0.0190(17) Uani 1 1 d . .
H3 H -0.0427 0.0738 0.3850 0.023 Uiso 1 1 calc R U
C47 C 0.3219(5) 0.1243(4) 0.1813(6) 0.0249(19) Uani 1 1 d . .
H69 H 0.3521 0.0955 0.1397 0.030 Uiso 1 1 calc R U
H70 H 0.3004 0.1551 0.1352 0.030 Uiso 1 1 calc R U
C3 C -0.0672(4) 0.1499(4) 0.4635(5) 0.0234(19) Uani 1 1 d . .
H2 H -0.1220 0.1504 0.4484 0.028 Uiso 1 1 calc R U
C14 C 0.2708(4) 0.3806(4) 0.6004(6) 0.0238(19) Uani 1 1 d . .
H12 H 0.2730 0.4164 0.5620 0.029 Uiso 1 1 calc R U
C44 C 0.1934(5) 0.0685(4) 0.1491(6) 0.029(2) Uani 1 1 d . .
H62 H 0.2240 0.0500 0.0935 0.035 Uiso 1 1 calc R U
H63 H 0.1595 0.0370 0.1789 0.035 Uiso 1 1 calc R U
C10 C 0.2138(4) 0.2830(3) 0.6333(5) 0.0156(16) Uani 1 1 d . .
C40 C 0.3130(4) -0.0040(4) 0.6387(6) 0.0237(18) Uani 1 1 d . .
H54 H 0.3265 0.0371 0.6176 0.028 Uiso 1 1 calc R U
H55 H 0.2897 -0.0014 0.7073 0.028 Uiso 1 1 calc R U
C18 C 0.1381(6) 0.2728(4) 0.8864(7) 0.045(3) Uani 1 1 d . .
H16 H 0.1024 0.2483 0.8441 0.054 Uiso 1 1 calc R U
H17 H 0.1442 0.3122 0.8532 0.054 Uiso 1 1 calc R U
C43 C 0.2522(4) 0.0909(3) 0.2318(6) 0.0212(17) Uani 1 1 d . .
H61 H 0.2235 0.1202 0.2756 0.025 Uiso 1 1 calc R U
C20 C 0.3365(5) 0.1951(4) 0.8134(6) 0.030(2) Uani 1 1 d . .
H21 H 0.3659 0.1904 0.7492 0.036 Uiso 1 1 calc R U
H22 H 0.3666 0.2231 0.8567 0.036 Uiso 1 1 calc R U
C21 C 0.3323(5) 0.1344(4) 0.8662(7) 0.037(2) Uani 1 1 d . .
H23 H 0.2961 0.1372 0.9249 0.044 Uiso 1 1 calc R U
H24 H 0.3104 0.1044 0.8189 0.044 Uiso 1 1 calc R U
C49 C 0.4501(5) 0.1814(4) 0.1997(7) 0.042(3) Uani 1 1 d . .
H73 H 0.4800 0.1496 0.1662 0.062 Uiso 1 1 calc R U
H74 H 0.4841 0.2016 0.2490 0.062 Uiso 1 1 calc R U
H75 H 0.4320 0.2103 0.1491 0.062 Uiso 1 1 calc R U
C26 C -0.0223(5) 0.4481(4) 0.4622(7) 0.033(2) Uani 1 1 d . .
H33 H -0.0381 0.4447 0.5332 0.049 Uiso 1 1 calc R U
H34 H -0.0691 0.4454 0.4190 0.049 Uiso 1 1 calc R U
H35 H 0.0037 0.4867 0.4513 0.049 Uiso 1 1 calc R U
C28 C 0.2495(5) 0.3006(3) 0.3404(6) 0.026(2) Uani 1 1 d . .
H38 H 0.2759 0.2782 0.3954 0.032 Uiso 1 1 calc R U
H39 H 0.2904 0.3121 0.2905 0.032 Uiso 1 1 calc R U
C38 C 0.1568(5) -0.1163(3) 0.5305(6) 0.0270(19) Uani 1 1 d . .
H49 H 0.1752 -0.1211 0.4599 0.032 Uiso 1 1 calc R U
H50 H 0.1128 -0.0873 0.5302 0.032 Uiso 1 1 calc R U
C45 C 0.1405(5) 0.1175(4) 0.1047(6) 0.036(2) Uani 1 1 d . .
H64 H 0.1739 0.1522 0.0864 0.043 Uiso 1 1 calc R U
H65 H 0.1162 0.1023 0.0417 0.043 Uiso 1 1 calc R U
C17 C 0.2146(6) 0.2438(5) 0.8926(7) 0.052(3) Uani 1 1 d . .
H14 H 0.2088 0.2082 0.9367 0.063 Uiso 1 1 calc R U
H15 H 0.2512 0.2715 0.9271 0.063 Uiso 1 1 calc R U
C19 C 0.1016(5) 0.2815(4) 0.9885(7) 0.040(2) Uani 1 1 d . .
H18 H 0.0900 0.2424 1.0186 0.060 Uiso 1 1 calc R U
H19 H 0.0526 0.3044 0.9816 0.060 Uiso 1 1 calc R U
H20 H 0.1384 0.3033 1.0322 0.060 Uiso 1 1 calc R U
C22 C 0.4126(6) 0.1138(5) 0.9022(8) 0.060(3) Uani 1 1 d . .
H25 H 0.4501 0.1156 0.8460 0.090 Uiso 1 1 calc R U
H26 H 0.4089 0.0727 0.9270 0.090 Uiso 1 1 calc R U
H27 H 0.4307 0.1400 0.9570 0.090 Uiso 1 1 calc R U
C48 C 0.3780(4) 0.1541(4) 0.2547(6) 0.0283(19) Uani 1 1 d . .
H71 H 0.3964 0.1243 0.3048 0.034 Uiso 1 1 calc R U
H72 H 0.3497 0.1860 0.2917 0.034 Uiso 1 1 calc R U
C42 C 0.4484(5) -0.0092(4) 0.7181(7) 0.047(3) Uani 1 1 d . .
H58 H 0.4552 0.0327 0.6983 0.071 Uiso 1 1 calc R U
H59 H 0.4993 -0.0298 0.7139 0.071 Uiso 1 1 calc R U
H60 H 0.4286 -0.0112 0.7876 0.071 Uiso 1 1 calc R U
C29 C 0.1899(5) 0.2600(4) 0.2892(7) 0.044(3) Uani 1 1 d . .
H40 H 0.1535 0.2439 0.3400 0.066 Uiso 1 1 calc R U
H41 H 0.2175 0.2270 0.2558 0.066 Uiso 1 1 calc R U
H42 H 0.1601 0.2829 0.2389 0.066 Uiso 1 1 calc R U

loop_
_atom_site_aniso_label
_atom_site_aniso_U_11
_atom_site_aniso_U_22
_atom_site_aniso_U_33
_atom_site_aniso_U_23
_atom_site_aniso_U_13
_atom_site_aniso_U_12
Fe1 0.0128(5) 0.0129(5) 0.0199(5) -0.0028(5) -0.0022(5) 0.0010(4)
Fe2 0.0227(5) 0.0144(5) 0.0233(6) 0.0001(5) 0.0000(5) -0.0019(5)
Cl1 0.0165(9) 0.0202(9) 0.0280(11) -0.0036(8) 0.0051(8) -0.0021(8)
Cl3 0.0283(11) 0.0298(11) 0.0257(11) -0.0039(9) 0.0056(9) -0.0138(9)
Cl4 0.0375(13) 0.0203(11) 0.0484(14) -0.0034(10) 0.0128(11) 0.0034(9)
Cl2 0.0311(11) 0.0294(12) 0.0335(12) 0.0126(10) -0.0025(10) -0.0046(9)
O1 0.022(3) 0.007(3) 0.022(3) 0.000(2) 0.008(2) -0.001(2)
N2 0.019(3) 0.011(3) 0.012(3) 0.000(2) 0.000(3) -0.005(3)
N1 0.013(3) 0.011(3) 0.017(3) 0.004(3) 0.003(3) 0.002(2)
N3 0.019(3) 0.008(3) 0.013(3) 0.000(3) -0.002(3) 0.000(3)
C15 0.015(4) 0.014(4) 0.019(4) -0.001(3) 0.003(3) 0.002(3)
C35 0.019(4) 0.015(4) 0.020(4) -0.001(3) -0.001(3) 0.000(3)
C30 0.010(3) 0.013(4) 0.019(4) -0.001(3) -0.006(3) -0.001(3)
C11 0.019(4) 0.022(4) 0.013(4) 0.001(3) 0.006(3) -0.001(3)
C6 0.016(4) 0.018(4) 0.010(4) 0.003(3) 0.008(3) 0.000(3)
C12 0.020(4) 0.027(4) 0.017(4) -0.002(4) -0.005(4) -0.001(3)
C31 0.017(4) 0.007(4) 0.020(4) -0.003(3) -0.006(3) -0.002(3)
C23 0.027(4) 0.014(4) 0.024(4) 0.003(3) -0.001(4) -0.001(3)
C33 0.017(4) 0.020(4) 0.026(4) -0.008(4) 0.000(3) 0.003(3)
C1 0.016(3) 0.012(3) 0.014(4) 0.003(3) 0.002(3) 0.001(3)
C5 0.025(4) 0.010(4) 0.011(4) 0.004(3) 0.000(3) 0.002(3)
C37 0.027(4) 0.018(4) 0.030(5) 0.005(3) 0.012(4) 0.000(3)
C16 0.025(4) 0.013(4) 0.022(4) 0.012(3) -0.005(4) 0.000(3)
C2 0.013(4) 0.030(4) 0.020(4) 0.005(3) 0.003(3) 0.001(3)
C46 0.030(5) 0.029(5) 0.047(6) 0.016(4) -0.004(4) -0.001(4)
C13 0.014(4) 0.028(5) 0.026(4) -0.005(4) 0.002(3) -0.008(3)
C8 0.018(4) 0.015(4) 0.010(4) 0.000(3) -0.003(3) 0.000(3)
C34 0.023(4) 0.018(4) 0.020(4) -0.001(3) -0.005(3) -0.003(3)
C7 0.025(4) 0.016(4) 0.023(4) -0.003(4) 0.001(4) 0.004(3)
C25 0.034(5) 0.029(5) 0.030(5) 0.002(4) -0.005(4) 0.002(4)
C36 0.022(4) 0.013(4) 0.027(4) 0.001(4) 0.004(4) 0.003(3)
C41 0.028(5) 0.028(5) 0.029(5) 0.011(4) -0.004(4) 0.000(4)
C9 0.016(4) 0.021(4) 0.026(4) -0.006(4) -0.004(3) -0.002(3)
C27 0.031(5) 0.019(4) 0.030(5) -0.002(4) -0.003(4) 0.000(4)
C32 0.022(4) 0.017(4) 0.022(4) 0.001(3) 0.000(3) 0.005(3)
C24 0.026(4) 0.027(5) 0.032(5) -0.005(4) 0.000(4) 0.000(4)
C39 0.040(5) 0.026(5) 0.044(6) -0.001(4) 0.019(5) -0.013(4)
C4 0.019(4) 0.017(4) 0.021(4) 0.001(3) -0.005(3) 0.000(3)
C47 0.033(5) 0.019(4) 0.022(4) 0.006(3) 0.012(4) 0.000(4)
C3 0.011(4) 0.036(5) 0.023(4) 0.008(4) -0.003(3) -0.002(3)
C14 0.027(4) 0.015(4) 0.030(5) 0.007(3) 0.004(4) -0.001(3)
C44 0.036(5) 0.030(5) 0.021(4) -0.001(4) 0.004(4) -0.004(4)
C10 0.013(4) 0.013(4) 0.021(4) -0.001(3) 0.008(3) 0.002(3)
C40 0.024(4) 0.024(4) 0.023(4) 0.003(4) 0.001(4) 0.003(4)
C18 0.053(7) 0.030(6) 0.053(6) -0.002(5) 0.021(5) -0.001(5)
C43 0.023(4) 0.017(4) 0.024(4) -0.003(4) -0.002(4) 0.003(3)
C20 0.029(5) 0.033(5) 0.029(5) 0.012(4) -0.002(4) 0.002(4)
C21 0.037(5) 0.038(6) 0.036(5) -0.002(5) -0.006(4) 0.012(4)
C49 0.031(5) 0.044(6) 0.050(6) 0.023(5) 0.003(4) -0.001(5)
C26 0.028(5) 0.023(5) 0.047(6) -0.002(4) 0.006(4) -0.004(4)
C28 0.024(5) 0.020(5) 0.035(5) 0.003(4) 0.001(4) 0.005(4)
C38 0.037(5) 0.018(4) 0.026(5) -0.004(4) 0.008(4) -0.004(4)
C45 0.036(5) 0.037(6) 0.034(5) 0.012(4) -0.012(4) 0.004(4)
C17 0.056(7) 0.043(7) 0.058(7) 0.027(6) 0.008(6) 0.003(5)
C19 0.052(6) 0.025(5) 0.044(6) 0.009(4) 0.014(5) -0.002(5)
C22 0.055(7) 0.045(7) 0.081(9) -0.001(6) -0.023(6) 0.021(6)
C48 0.023(4) 0.031(5) 0.031(5) 0.011(4) -0.003(4) -0.004(3)
C42 0.046(6) 0.053(7) 0.043(6) 0.008(5) -0.015(5) 0.000(5)
C29 0.039(6) 0.046(6) 0.047(6) -0.017(5) 0.000(5) -0.004(5)

loop_
_atom_type_symbol
_atom_type_description
_atom_type_scat_dispersion_real
_atom_type_scat_dispersion_imag
_atom_type_scat_source
C C 0.0033 0.0016 'International Tables Vol C Tables 4.2.6.8 and 6.1.1.4'
H H 0.0000 0.0000 'International Tables Vol C Tables 4.2.6.8 and 6.1.1.4'
N N 0.0061 0.0033 'International Tables Vol C Tables 4.2.6.8 and 6.1.1.4'
Cl Cl 0.1484 0.1585 'International Tables Vol C Tables 4.2.6.8 and 6.1.1.4'
Fe Fe 0.3463 0.8444 'International Tables Vol C Tables 4.2.6.8 and 6.1.1.4'
O O 0.0106 0.0060 'International Tables Vol C Tables 4.2.6.8 and 6.1.1.4'

loop_
_geom_angle_atom_site_label_1
_geom_angle_atom_site_label_2
_geom_angle_atom_site_label_3
_geom_angle
O1 Fe1 N1 97.3(2)
O1 Fe1 Cl1 117.24(17)
N1 Fe1 Cl1 145.41(17)
O1 Fe1 N3 100.6(2)
N1 Fe1 N3 74.3(2)
Cl1 Fe1 N3 99.97(16)
O1 Fe1 N2 99.1(2)
N1 Fe1 N2 74.1(2)
Cl1 Fe1 N2 96.82(16)
N3 Fe1 N2 144.6(2)
O1 Fe2 Cl4 110.56(17)
O1 Fe2 Cl2 110.79(17)
Cl4 Fe2 Cl2 110.94(10)
O1 Fe2 Cl3 108.67(17)
Cl4 Fe2 Cl3 106.14(9)
Cl2 Fe2 Cl3 109.61(9)
Fe2 O1 Fe1 143.8(3)
C6 N2 C10 119.6(6)
C6 N2 Fe1 113.8(5)
C10 N2 Fe1 126.6(4)
C5 N1 C1 120.6(6)
C5 N1 Fe1 119.4(5)
C1 N1 Fe1 118.7(5)
C8 N3 C30 117.2(6)
C8 N3 Fe1 114.0(5)
C30 N3 Fe1 128.1(4)
C14 C15 C10 119.0(6)
C14 C15 C23 117.0(6)
C10 C15 C23 124.0(6)
C34 C35 C30 118.2(7)
C34 C35 C43 118.6(7)
C30 C35 C43 123.1(6)
C31 C30 C35 121.4(7)
C31 C30 N3 119.9(6)
C35 C30 N3 118.6(6)
C12 C11 C10 117.5(7)
C12 C11 C16 119.7(7)
C10 C11 C16 122.6(7)
N2 C6 C1 115.0(6)
N2 C6 C7 127.2(7)
C1 C6 C7 117.8(6)
C13 C12 C11 121.6(7)
C13 C12 H10 119.2
C11 C12 H10 119.2
C32 C31 C30 117.6(7)
C32 C31 C36 119.8(6)
C30 C31 C36 122.6(6)
C27 C23 C15 112.3(6)
C27 C23 C24 110.0(6)
C15 C23 C24 110.6(6)
C27 C23 H28 107.9
C15 C23 H28 107.9
C24 C23 H28 107.9
C32 C33 C34 119.9(7)
C32 C33 H44 120.0
C34 C33 H44 120.0
N1 C1 C2 120.7(7)
N1 C1 C6 114.4(6)
C2 C1 C6 124.8(6)
N1 C5 C4 121.1(7)
N1 C5 C8 113.5(6)
C4 C5 C8 125.5(7)
C38 C37 C36 115.3(6)
C38 C37 H47 108.5
C36 C37 H47 108.5
C38 C37 H48 108.5
C36 C37 H48 108.5
H47 C37 H48 107.5
C11 C16 C20 111.7(6)
C11 C16 C17 108.9(6)
C20 C16 C17 109.7(7)
C11 C16 H13 108.8
C20 C16 H13 108.8
C17 C16 H13 108.8
C3 C2 C1 118.3(7)
C3 C2 H1 120.8
C1 C2 H1 120.8
C45 C46 H66 109.5
C45 C46 H67 109.5
H66 C46 H67 109.5
C45 C46 H68 109.5
H66 C46 H68 109.5
H67 C46 H68 109.5
C12 C13 C14 120.7(7)
C12 C13 H11 119.6
C14 C13 H11 119.6
N3 C8 C5 115.9(6)
N3 C8 C9 126.6(7)
C5 C8 C9 117.5(6)
C33 C34 C35 121.2(7)
C33 C34 H45 119.4
C35 C34 H45 119.4
C6 C7 H4 109.5
C6 C7 H5 109.5
H4 C7 H5 109.5
C6 C7 H6 109.5
H4 C7 H6 109.5
H5 C7 H6 109.5
C24 C25 C26 111.3(7)
C24 C25 H31 109.4
C26 C25 H31 109.4
C24 C25 H32 109.4
C26 C25 H32 109.4
H31 C25 H32 108.0
C31 C36 C37 114.7(6)
C31 C36 C40 110.4(6)
C37 C36 C40 112.1(6)
C31 C36 H46 106.3
C37 C36 H46 106.3
C40 C36 H46 106.3
C40 C41 C42 111.5(7)
C40 C41 H56 109.3
C42 C41 H56 109.3
C40 C41 H57 109.3
C42 C41 H57 109.3
H56 C41 H57 108.0
C8 C9 H7 109.5
C8 C9 H8 109.5
H7 C9 H8 109.5
C8 C9 H9 109.5
H7 C9 H9 109.5
H8 C9 H9 109.5
C28 C27 C23 114.3(7)
C28 C27 H36 108.7
C23 C27 H36 108.7
C28 C27 H37 108.7
C23 C27 H37 108.7
H36 C27 H37 107.6
C33 C32 C31 121.6(7)
C33 C32 H43 119.2
C31 C32 H43 119.2
C25 C24 C23 112.0(6)
C25 C24 H29 109.2
C23 C24 H29 109.2
C25 C24 H30 109.2
C23 C24 H30 109.2
H29 C24 H30 107.9
C38 C39 H51 109.5
C38 C39 H52 109.5
H51 C39 H52 109.5
C38 C39 H53 109.5
H51 C39 H53 109.5
H52 C39 H53 109.5
C3 C4 C5 118.1(7)
C3 C4 H3 121.0
C5 C4 H3 121.0
C48 C47 C43 114.5(6)
C48 C47 H69 108.6
C43 C47 H69 108.6
C48 C47 H70 108.6
C43 C47 H70 108.6
H69 C47 H70 107.6
C2 C3 C4 121.1(7)
C2 C3 H2 119.5
C4 C3 H2 119.5
C13 C14 C15 119.9(7)
C13 C14 H12 120.1
C15 C14 H12 120.1
C45 C44 C43 114.2(7)
C45 C44 H62 108.7
C43 C44 H62 108.7
C45 C44 H63 108.7
C43 C44 H63 108.7
H62 C44 H63 107.6
C15 C10 C11 121.3(7)
C15 C10 N2 118.8(6)
C11 C10 N2 119.6(6)
C41 C40 C36 117.3(7)
C41 C40 H54 108.0
C36 C40 H54 108.0
C41 C40 H55 108.0
C36 C40 H55 108.0
H54 C40 H55 107.2
C17 C18 C19 112.0(9)
C17 C18 H16 109.2
C19 C18 H16 109.2
C17 C18 H17 109.2
C19 C18 H17 109.2
H16 C18 H17 107.9
C35 C43 C47 113.3(6)
C35 C43 C44 110.1(6)
C47 C43 C44 109.8(6)
C35 C43 H61 107.8
C47 C43 H61 107.8
C44 C43 H61 107.8
C21 C20 C16 113.9(7)
C21 C20 H21 108.8
C16 C20 H21 108.8
C21 C20 H22 108.8
C16 C20 H22 108.8
H21 C20 H22 107.7
C22 C21 C20 111.8(8)
C22 C21 H23 109.3
C20 C21 H23 109.3
C22 C21 H24 109.3
C20 C21 H24 109.3
H23 C21 H24 107.9
C48 C49 H73 109.5
C48 C49 H74 109.5
H73 C49 H74 109.5
C48 C49 H75 109.5
H73 C49 H75 109.5
H74 C49 H75 109.5
C25 C26 H33 109.5
C25 C26 H34 109.5
H33 C26 H34 109.5
C25 C26 H35 109.5
H33 C26 H35 109.5
H34 C26 H35 109.5
C27 C28 C29 113.1(7)
C27 C28 H38 109.0
C29 C28 H38 109.0
C27 C28 H39 109.0
C29 C28 H39 109.0
H38 C28 H39 107.8
C37 C38 C39 113.1(7)
C37 C38 H49 109.0
C39 C38 H49 109.0
C37 C38 H50 109.0
C39 C38 H50 109.0
H49 C38 H50 107.8
C46 C45 C44 114.5(7)
C46 C45 H64 108.6
C44 C45 H64 108.6
C46 C45 H65 108.6
C44 C45 H65 108.6
H64 C45 H65 107.6
C18 C17 C16 118.2(8)
C18 C17 H14 107.8
C16 C17 H14 107.8
C18 C17 H15 107.8
C16 C17 H15 107.8
H14 C17 H15 107.1
C18 C19 H18 109.5
C18 C19 H19 109.5
H18 C19 H19 109.5
C18 C19 H20 109.5
H18 C19 H20 109.5
H19 C19 H20 109.5
C21 C22 H25 109.5
C21 C22 H26 109.5
H25 C22 H26 109.5
C21 C22 H27 109.5
H25 C22 H27 109.5
H26 C22 H27 109.5
C47 C48 C49 111.6(7)
C47 C48 H71 109.3
C49 C48 H71 109.3
C47 C48 H72 109.3
C49 C48 H72 109.3
H71 C48 H72 108.0
C41 C42 H58 109.5
C41 C42 H59 109.5
H58 C42 H59 109.5
C41 C42 H60 109.5
H58 C42 H60 109.5
H59 C42 H60 109.5
C28 C29 H40 109.5
C28 C29 H41 109.5
H40 C29 H41 109.5
C28 C29 H42 109.5
H40 C29 H42 109.5
H41 C29 H42 109.5

loop_
_geom_bond_atom_site_label_1
_geom_bond_atom_site_label_2
_geom_bond_distance
Fe1 O1 1.803(5)
Fe1 N1 2.054(6)
Fe1 Cl1 2.213(2)
Fe1 N3 2.225(6)
Fe1 N2 2.236(6)
Fe2 O1 1.799(5)
Fe2 Cl4 2.210(2)
Fe2 Cl2 2.217(2)
Fe2 Cl3 2.229(2)
N2 C6 1.292(8)
N2 C10 1.449(9)
N1 C5 1.346(9)
N1 C1 1.346(8)
N3 C8 1.288(9)
N3 C30 1.467(9)
C15 C14 1.407(10)
C15 C10 1.409(9)
C15 C23 1.543(10)
C35 C34 1.388(10)
C35 C30 1.412(10)
C35 C43 1.533(10)
C30 C31 1.402(10)
C11 C12 1.406(10)
C11 C10 1.414(10)
C11 C16 1.520(9)
C6 C1 1.485(9)
C6 C7 1.503(9)
C12 C13 1.377(10)
C12 H10 0.9500
C31 C32 1.399(10)
C31 C36 1.532(10)
C23 C27 1.524(10)
C23 C24 1.565(10)
C23 H28 1.0000
C33 C32 1.376(10)
C33 C34 1.382(10)
C33 H44 0.9500
C1 C2 1.394(9)
C5 C4 1.392(10)
C5 C8 1.488(10)
C37 C38 1.511(10)
C37 C36 1.532(9)
C37 H47 0.9900
C37 H48 0.9900
C16 C20 1.538(10)
C16 C17 1.593(12)
C16 H13 1.0000
C2 C3 1.377(10)
C2 H1 0.9500
C46 C45 1.525(12)
C46 H66 0.9800
C46 H67 0.9800
C46 H68 0.9800
C13 C14 1.392(10)
C13 H11 0.9500
C8 C9 1.496(9)
C34 H45 0.9500
C7 H4 0.9800
C7 H5 0.9800
C7 H6 0.9800
C25 C24 1.518(11)
C25 C26 1.528(11)
C25 H31 0.9900
C25 H32 0.9900
C36 C40 1.536(10)
C36 H46 1.0000
C41 C40 1.516(10)
C41 C42 1.541(11)
C41 H56 0.9900
C41 H57 0.9900
C9 H7 0.9800
C9 H8 0.9800
C9 H9 0.9800
C27 C28 1.514(10)
C27 H36 0.9900
C27 H37 0.9900
C32 H43 0.9500
C24 H29 0.9900
C24 H30 0.9900
C39 C38 1.534(10)
C39 H51 0.9800
C39 H52 0.9800
C39 H53 0.9800
C4 C3 1.378(10)
C4 H3 0.9500
C47 C48 1.514(11)
C47 C43 1.549(10)
C47 H69 0.9900
C47 H70 0.9900
C3 H2 0.9500
C14 H12 0.9500
C44 C45 1.535(11)
C44 C43 1.562(10)
C44 H62 0.9900
C44 H63 0.9900
C40 H54 0.9900
C40 H55 0.9900
C18 C17 1.453(13)
C18 C19 1.497(11)
C18 H16 0.9900
C18 H17 0.9900
C43 H61 1.0000
C20 C21 1.529(11)
C20 H21 0.9900
C20 H22 0.9900
C21 C22 1.514(12)
C21 H23 0.9900
C21 H24 0.9900
C49 C48 1.549(10)
C49 H73 0.9800
C49 H74 0.9800
C49 H75 0.9800
C26 H33 0.9800
C26 H34 0.9800
C26 H35 0.9800
C28 C29 1.518(11)
C28 H38 0.9900
C28 H39 0.9900
C38 H49 0.9900
C38 H50 0.9900
C45 H64 0.9900
C45 H65 0.9900
C17 H14 0.9900
C17 H15 0.9900
C19 H18 0.9800
C19 H19 0.9800
C19 H20 0.9800
C22 H25 0.9800
C22 H26 0.9800
C22 H27 0.9800
C48 H71 0.9900
C48 H72 0.9900
C42 H58 0.9800
C42 H59 0.9800
C42 H60 0.9800
C29 H40 0.9800
C29 H41 0.9800
C29 H42 0.9800

loop_
_geom_torsion_atom_site_label_1
_geom_torsion_atom_site_label_2
_geom_torsion_atom_site_label_3
_geom_torsion_atom_site_label_4
_geom_torsion
Cl4 Fe2 O1 Fe1 -68.3(5)
Cl2 Fe2 O1 Fe1 168.3(4)
Cl3 Fe2 O1 Fe1 47.8(5)
N1 Fe1 O1 Fe2 2.5(5)
Cl1 Fe1 O1 Fe2 -179.9(4)
N3 Fe1 O1 Fe2 -72.8(5)
N2 Fe1 O1 Fe2 77.5(5)
C34 C35 C30 C31 1.8(10)
C43 C35 C30 C31 178.8(7)
C34 C35 C30 N3 -174.0(6)
C43 C35 C30 N3 2.9(10)
C8 N3 C30 C31 -91.4(8)
Fe1 N3 C30 C31 77.8(8)
C8 N3 C30 C35 84.6(8)
Fe1 N3 C30 C35 -106.3(6)
C10 N2 C6 C1 165.7(6)
Fe1 N2 C6 C1 -16.4(8)
C10 N2 C6 C7 -14.0(11)
Fe1 N2 C6 C7 163.9(6)
C10 C11 C12 C13 0.2(11)
C16 C11 C12 C13 -176.0(7)
C35 C30 C31 C32 -1.7(10)
N3 C30 C31 C32 174.1(6)
C35 C30 C31 C36 176.1(6)
N3 C30 C31 C36 -8.1(10)
C14 C15 C23 C27 60.6(9)
C10 C15 C23 C27 -122.3(7)
C14 C15 C23 C24 -62.7(8)
C10 C15 C23 C24 114.3(8)
C5 N1 C1 C2 -2.5(10)
Fe1 N1 C1 C2 -169.8(5)
C5 N1 C1 C6 179.8(6)
Fe1 N1 C1 C6 12.6(8)
N2 C6 C1 N1 3.7(9)
C7 C6 C1 N1 -176.5(6)
N2 C6 C1 C2 -173.8(7)
C7 C6 C1 C2 5.9(10)
C1 N1 C5 C4 4.3(10)
Fe1 N1 C5 C4 171.5(5)
C1 N1 C5 C8 -177.0(6)
Fe1 N1 C5 C8 -9.9(8)
C12 C11 C16 C20 -51.8(9)
C10 C11 C16 C20 132.2(8)
C12 C11 C16 C17 69.6(9)
C10 C11 C16 C17 -106.4(8)
N1 C1 C2 C3 -0.6(10)
C6 C1 C2 C3 176.8(7)
C11 C12 C13 C14 1.2(11)
C30 N3 C8 C5 -174.0(6)
Fe1 N3 C8 C5 15.3(8)
C30 N3 C8 C9 6.7(10)
Fe1 N3 C8 C9 -163.9(6)
N1 C5 C8 N3 -4.7(9)
C4 C5 C8 N3 174.0(7)
N1 C5 C8 C9 174.7(6)
C4 C5 C8 C9 -6.7(10)
C32 C33 C34 C35 0.6(11)
C30 C35 C34 C33 -1.3(11)
C43 C35 C34 C33 -178.4(6)
C32 C31 C36 C37 -46.7(9)
C30 C31 C36 C37 135.5(7)
C32 C31 C36 C40 81.2(8)
C30 C31 C36 C40 -96.6(8)
C38 C37 C36 C31 -57.1(9)
C38 C37 C36 C40 175.9(6)
C15 C23 C27 C28 74.1(9)
C24 C23 C27 C28 -162.2(7)
C34 C33 C32 C31 -0.5(11)
C30 C31 C32 C33 1.0(11)
C36 C31 C32 C33 -176.8(7)
C26 C25 C24 C23 175.2(7)
C27 C23 C24 C25 80.6(8)
C15 C23 C24 C25 -154.8(7)
N1 C5 C4 C3 -2.8(11)
C8 C5 C4 C3 178.7(7)
C1 C2 C3 C4 2.0(11)
C5 C4 C3 C2 -0.4(11)
C12 C13 C14 C15 -2.4(11)
C10 C15 C14 C13 2.3(11)
C23 C15 C14 C13 179.5(7)
C14 C15 C10 C11 -0.9(10)
C23 C15 C10 C11 -177.9(6)
C14 C15 C10 N2 -174.5(6)
C23 C15 C10 N2 8.5(10)
C12 C11 C10 C15 -0.3(10)
C16 C11 C10 C15 175.8(6)
C12 C11 C10 N2 173.3(6)
C16 C11 C10 N2 -10.7(10)
C6 N2 C10 C15 -68.7(9)
Fe1 N2 C10 C15 113.6(6)
C6 N2 C10 C11 117.6(8)
Fe1 N2 C10 C11 -60.1(8)
C42 C41 C40 C36 177.8(7)
C31 C36 C40 C41 -71.0(8)
C37 C36 C40 C41 58.3(9)
C34 C35 C43 C47 -51.5(9)
C30 C35 C43 C47 131.5(7)
C34 C35 C43 C44 72.0(8)
C30 C35 C43 C44 -105.0(8)
C48 C47 C43 C35 -62.9(9)
C48 C47 C43 C44 173.5(7)
C45 C44 C43 C35 158.2(7)
C45 C44 C43 C47 -76.3(8)
C11 C16 C20 C21 -168.4(7)
C17 C16 C20 C21 70.8(9)
C16 C20 C21 C22 -170.9(8)
C23 C27 C28 C29 73.8(9)
C36 C37 C38 C39 -172.5(6)
C43 C44 C45 C46 -73.5(9)
C19 C18 C17 C16 171.2(8)
C11 C16 C17 C18 55.6(11)
C20 C16 C17 C18 178.2(8)
C43 C47 C48 C49 174.7(7)
